data_4064294
loop_
_publ_author_name
'Matioszek, Dimitri'
'Katir, Nadia'
'Ladeira, Sonia'
'Castel, Annie'

_publ_section_title
;
 Novel Stable Silyl, Germyl, and Stannyl Germanium(II) Compounds
 Containing an Amidinato Ligand
;
_journal_issue 8
_journal_name_full Organometallics
_journal_page_first 2230
_journal_paper_doi 10.1021/om200024d
_journal_volume 30
_journal_year 2011
_chemical_compound_source 'synthesis as described'
_chemical_formula_moiety 'C22 H50 Ge2 N2 Si5'
_chemical_formula_sum 'C22 H50 Ge2 N2 Si5'
_chemical_formula_weight 628.31
_chemical_name_systematic
;
 ?
;
_space_group_IT_number 14
_symmetry_cell_setting monoclinic
_symmetry_Int_Tables_number 14
_symmetry_space_group_name_Hall '-P 2ybc'
_symmetry_space_group_name_H-M 'P 1 21/c 1'
_atom_sites_solution_hydrogens geom
_atom_sites_solution_primary direct
_atom_sites_solution_secondary difmap
_cell_angle_alpha 90
_cell_angle_beta 112.2830(10)
_cell_angle_gamma 90
_cell_formula_units_Z 4
_cell_length_a 12.0398(2)
_cell_length_b 15.1685(3)
_cell_length_c 20.2419(4)
_cell_measurement_reflns_used 9989
_cell_measurement_temperature 193(2)
_cell_measurement_theta_max 27.16
_cell_measurement_theta_min 2.17
_cell_measurement_wavelength 0.71073
_cell_volume 3420.63(11)
_computing_cell_refinement 'Bruker SMART'
_computing_data_collection 'Bruker SMART'
_computing_data_reduction 'Bruker SAINT'
_computing_molecular_graphics 'Ortep-3 for Windows (Farrugia, 1997)'
_computing_publication_material 'WinGX publication routines (Farrugia, 1999)'
_computing_structure_refinement 'SHELXL-97 (Sheldrick, 1997)'
_computing_structure_solution 'SHELXS-97 (Sheldrick, 1990)'
_diffrn_ambient_temperature 193(2)
_diffrn_measured_fraction_theta_full 0.981
_diffrn_measured_fraction_theta_max 0.981
_diffrn_measurement_device_type 'CCD area detector'
_diffrn_measurement_method 'phi and omega scans'
_diffrn_radiation_monochromator graphite
_diffrn_radiation_probe x-ray
_diffrn_radiation_source 'fine-focus sealed tube'
_diffrn_radiation_type MoK\a
_diffrn_radiation_wavelength 0.71073
_diffrn_reflns_av_R_equivalents 0.052
_diffrn_reflns_av_unetI/netI 0.0517
_diffrn_reflns_limit_h_max 17
_diffrn_reflns_limit_h_min -16
_diffrn_reflns_limit_k_max 21
_diffrn_reflns_limit_k_min -19
_diffrn_reflns_limit_l_max 29
_diffrn_reflns_limit_l_min -29
_diffrn_reflns_number 49515
_diffrn_reflns_theta_full 30.68
_diffrn_reflns_theta_max 30.68
_diffrn_reflns_theta_min 1.73
_exptl_absorpt_coefficient_mu 1.945
_exptl_absorpt_correction_T_max 0.8293
_exptl_absorpt_correction_T_min 0.5100
_exptl_absorpt_correction_type multi-scan
_exptl_absorpt_process_details 'SADABS (Bruker-AXS)'
_exptl_crystal_colour yellow
_exptl_crystal_density_diffrn 1.22
_exptl_crystal_density_method 'not measured'
_exptl_crystal_description plate
_exptl_crystal_F_000 1320
_exptl_crystal_size_max 0.4
_exptl_crystal_size_mid 0.3
_exptl_crystal_size_min 0.1
_refine_diff_density_max 0.483
_refine_diff_density_min -0.286
_refine_diff_density_rms 0.071
_refine_ls_extinction_method none
_refine_ls_goodness_of_fit_ref 0.991
_refine_ls_hydrogen_treatment constr
_refine_ls_matrix_type full
_refine_ls_number_parameters 295
_refine_ls_number_reflns 10411
_refine_ls_number_restraints 0
_refine_ls_restrained_S_all 0.991
_refine_ls_R_factor_all 0.0698
_refine_ls_R_factor_gt 0.0351
_refine_ls_shift/su_max 0.005
_refine_ls_shift/su_mean 0
_refine_ls_structure_factor_coef Fsqd
_refine_ls_weighting_details 'calc w=1/[\s^2^(Fo^2^)+(0.0395P)^2^+0.0000P] where P=(Fo^2^+2Fc^2^)/3'
_refine_ls_weighting_scheme calc
_refine_ls_wR_factor_gt 0.0727
_refine_ls_wR_factor_ref 0.0832
_reflns_number_gt 7028
_reflns_number_total 10411
_reflns_threshold_expression >2sigma(I)
_cod_data_source_file om200024d_si_002.cif
_cod_data_source_block 3b
_cod_original_sg_symbol_H-M 'P 21/c'
_cod_database_code 4064294

loop_
_symmetry_equiv_pos_as_xyz
'x, y, z'
'-x, y+1/2, -z+1/2'
'-x, -y, -z'
'x, -y-1/2, z-1/2'

loop_
_atom_site_label
_atom_site_type_symbol
_atom_site_fract_x
_atom_site_fract_y
_atom_site_fract_z
_atom_site_U_iso_or_equiv
_atom_site_adp_type
_atom_site_occupancy
_atom_site_symmetry_multiplicity
_atom_site_calc_flag
_atom_site_refinement_flags
C1 C 0.52236(17) 0.11754(12) 0.63043(10) 0.0265(4) Uani 1 1 d .
C2 C 0.60330(18) 0.10256(13) 0.70640(10) 0.0289(4) Uani 1 1 d .
C3 C 0.5852(2) 0.14547(17) 0.76169(11) 0.0444(6) Uani 1 1 d .
H3 H 0.521 0.1863 0.7514 0.053 Uiso 1 1 calc R
C4 C 0.6596(2) 0.12958(19) 0.83208(12) 0.0543(7) Uani 1 1 d .
H4 H 0.6465 0.1597 0.8697 0.065 Uiso 1 1 calc R
C5 C 0.7520(2) 0.07026(17) 0.84732(12) 0.0492(6) Uani 1 1 d .
H5 H 0.8028 0.0593 0.8956 0.059 Uiso 1 1 calc R
C6 C 0.7715(2) 0.02677(17) 0.79328(13) 0.0525(6) Uani 1 1 d .
H6 H 0.8359 -0.014 0.804 0.063 Uiso 1 1 calc R
C7 C 0.6967(2) 0.04259(15) 0.72267(12) 0.0439(6) Uani 1 1 d .
H7 H 0.7097 0.012 0.6853 0.053 Uiso 1 1 calc R
C8 C 0.3095(2) 0.01446(16) 0.69657(12) 0.0491(6) Uani 1 1 d .
H8A H 0.3775 0.0255 0.7415 0.074 Uiso 1 1 calc R
H8B H 0.2586 -0.032 0.7038 0.074 Uiso 1 1 calc R
H8C H 0.2624 0.0686 0.681 0.074 Uiso 1 1 calc R
C9 C 0.4756(2) -0.11203(15) 0.66474(14) 0.0524(7) Uani 1 1 d .
H9A H 0.5165 -0.125 0.6322 0.079 Uiso 1 1 calc R
H9B H 0.4332 -0.1648 0.6705 0.079 Uiso 1 1 calc R
H9C H 0.5349 -0.0942 0.7113 0.079 Uiso 1 1 calc R
C10 C 0.2436(2) -0.06156(17) 0.54566(13) 0.0548(7) Uani 1 1 d .
H10A H 0.1814 -0.0161 0.5278 0.082 Uiso 1 1 calc R
H10B H 0.2087 -0.115 0.557 0.082 Uiso 1 1 calc R
H10C H 0.2758 -0.075 0.509 0.082 Uiso 1 1 calc R
C11 C 0.6464(2) 0.34339(15) 0.66212(13) 0.0500(6) Uani 1 1 d .
H11A H 0.5671 0.3706 0.6395 0.075 Uiso 1 1 calc R
H11B H 0.7087 0.3877 0.668 0.075 Uiso 1 1 calc R
H11C H 0.6552 0.32 0.709 0.075 Uiso 1 1 calc R
C12 C 0.8123(2) 0.20072(16) 0.64784(13) 0.0472(6) Uani 1 1 d .
H12A H 0.8237 0.182 0.6963 0.071 Uiso 1 1 calc R
H12B H 0.8743 0.2438 0.65 0.071 Uiso 1 1 calc R
H12C H 0.8185 0.1494 0.62 0.071 Uiso 1 1 calc R
C13 C 0.6486(2) 0.29329(15) 0.51555(12) 0.0472(6) Uani 1 1 d .
H13A H 0.6557 0.2439 0.4862 0.071 Uiso 1 1 calc R
H13B H 0.7126 0.3361 0.5213 0.071 Uiso 1 1 calc R
H13C H 0.5703 0.3218 0.4921 0.071 Uiso 1 1 calc R
C14 C 0.3568(3) 0.44112(16) 0.50044(17) 0.0650(8) Uani 1 1 d .
H14A H 0.3772 0.4955 0.4815 0.098 Uiso 1 1 calc R
H14B H 0.4306 0.4117 0.5314 0.098 Uiso 1 1 calc R
H14C H 0.3075 0.4553 0.528 0.098 Uiso 1 1 calc R
C15 C 0.3564(3) 0.3515(2) 0.36458(15) 0.0675(8) Uani 1 1 d .
H15A H 0.388 0.4086 0.3571 0.101 Uiso 1 1 calc R
H15B H 0.3027 0.3277 0.3185 0.101 Uiso 1 1 calc R
H15C H 0.4232 0.3105 0.3868 0.101 Uiso 1 1 calc R
C16 C 0.1276(3) 0.42582(18) 0.37058(18) 0.0761(10) Uani 1 1 d .
H16A H 0.0793 0.4343 0.3997 0.114 Uiso 1 1 calc R
H16B H 0.0821 0.3908 0.3283 0.114 Uiso 1 1 calc R
H16C H 0.147 0.4833 0.3557 0.114 Uiso 1 1 calc R
C17 C 0.1129(2) 0.18160(19) 0.28567(12) 0.0573(7) Uani 1 1 d .
H17A H 0.1933 0.1586 0.2943 0.086 Uiso 1 1 calc R
H17B H 0.11 0.2445 0.2741 0.086 Uiso 1 1 calc R
H17C H 0.0536 0.1498 0.2457 0.086 Uiso 1 1 calc R
C18 C -0.0705(2) 0.22029(17) 0.35279(14) 0.0508(6) Uani 1 1 d .
H18A H -0.1326 0.1947 0.3104 0.076 Uiso 1 1 calc R
H18B H -0.0646 0.2837 0.3456 0.076 Uiso 1 1 calc R
H18C H -0.0917 0.2106 0.3944 0.076 Uiso 1 1 calc R
C19 C 0.0586(2) 0.04462(16) 0.37606(14) 0.0602(7) Uani 1 1 d .
H19A H 0.028 0.0335 0.4138 0.09 Uiso 1 1 calc R
H19B H 0.1361 0.015 0.388 0.09 Uiso 1 1 calc R
H19C H 0.0015 0.0218 0.3306 0.09 Uiso 1 1 calc R
C20 C 0.0547(2) 0.36059(18) 0.53777(15) 0.0594(7) Uani 1 1 d .
H20A H 0.0259 0.3705 0.5764 0.089 Uiso 1 1 calc R
H20B H -0.0138 0.3497 0.4931 0.089 Uiso 1 1 calc R
H20C H 0.0985 0.4128 0.5324 0.089 Uiso 1 1 calc R
C21 C 0.0682(2) 0.16735(18) 0.57223(14) 0.0555(7) Uani 1 1 d .
H21A H 0.1122 0.1124 0.5746 0.083 Uiso 1 1 calc R
H21B H -0.0093 0.1648 0.5319 0.083 Uiso 1 1 calc R
H21C H 0.0548 0.1752 0.6167 0.083 Uiso 1 1 calc R
C22 C 0.2867(2) 0.28524(18) 0.64566(12) 0.0511(6) Uani 1 1 d .
H22A H 0.2569 0.2922 0.6842 0.077 Uiso 1 1 calc R
H22B H 0.3271 0.3396 0.6409 0.077 Uiso 1 1 calc R
H22C H 0.3435 0.236 0.6568 0.077 Uiso 1 1 calc R
Ge1 Ge 0.410721(19) 0.121324(14) 0.501170(10) 0.02769(6) Uani 1 1 d .
Ge2 Ge 0.234327(19) 0.228515(14) 0.470202(11) 0.02776(6) Uani 1 1 d .
N1 N 0.42414(15) 0.07006(10) 0.59717(8) 0.0279(4) Uani 1 1 d .
N2 N 0.54352(14) 0.17696(11) 0.58795(8) 0.0283(4) Uani 1 1 d .
Si1 Si 0.36607(5) -0.02103(4) 0.62720(3) 0.03193(13) Uani 1 1 d .
Si2 Si 0.66197(5) 0.25175(4) 0.60464(3) 0.03148(13) Uani 1 1 d .
Si3 Si 0.27079(6) 0.36631(4) 0.42473(4) 0.04454(17) Uani 1 1 d .
Si4 Si 0.07823(6) 0.16624(4) 0.36812(3) 0.03559(14) Uani 1 1 d .
Si5 Si 0.15760(5) 0.26233(4) 0.55979(3) 0.03400(14) Uani 1 1 d .

loop_
_atom_site_aniso_label
_atom_site_aniso_U_11
_atom_site_aniso_U_22
_atom_site_aniso_U_33
_atom_site_aniso_U_23
_atom_site_aniso_U_13
_atom_site_aniso_U_12
C1 0.0285(11) 0.0258(9) 0.0256(9) -0.0009(8) 0.0106(8) 0.0032(8)
C2 0.0276(11) 0.0293(10) 0.0260(10) 0.0021(8) 0.0057(8) -0.0034(8)
C3 0.0399(14) 0.0585(15) 0.0308(11) -0.0035(11) 0.0089(10) 0.0094(11)
C4 0.0551(17) 0.0745(19) 0.0288(12) -0.0079(12) 0.0109(11) 0.0017(14)
C5 0.0478(15) 0.0548(15) 0.0317(12) 0.0082(11) 0.0001(11) -0.0123(13)
C6 0.0497(16) 0.0469(14) 0.0462(14) 0.0062(12) 0.0018(12) 0.0104(12)
C7 0.0478(14) 0.0429(13) 0.0370(12) 0.0004(10) 0.0115(11) 0.0096(11)
C8 0.0662(17) 0.0465(14) 0.0442(13) 0.0022(11) 0.0319(13) -0.0056(13)
C9 0.0696(18) 0.0380(13) 0.0536(15) 0.0148(11) 0.0279(14) 0.0061(12)
C10 0.0601(17) 0.0501(15) 0.0469(14) -0.0033(12) 0.0119(13) -0.0251(13)
C11 0.0595(17) 0.0429(14) 0.0499(14) -0.0103(12) 0.0233(13) -0.0042(12)
C12 0.0344(13) 0.0492(14) 0.0548(15) -0.0064(12) 0.0134(12) -0.0054(11)
C13 0.0590(16) 0.0423(13) 0.0472(14) 0.0026(11) 0.0280(13) -0.0071(12)
C14 0.0589(18) 0.0341(13) 0.104(2) 0.0008(15) 0.0325(17) -0.0108(13)
C15 0.0581(18) 0.090(2) 0.0593(17) 0.0266(16) 0.0279(15) -0.0070(16)
C16 0.0606(19) 0.0498(17) 0.104(3) 0.0389(17) 0.0158(18) 0.0111(14)
C17 0.0650(18) 0.0706(18) 0.0344(13) 0.0014(13) 0.0166(13) 0.0103(15)
C18 0.0342(14) 0.0620(16) 0.0490(14) 0.0031(13) 0.0075(11) 0.0019(12)
C19 0.0669(19) 0.0417(14) 0.0556(16) -0.0051(12) 0.0046(14) -0.0075(13)
C20 0.0499(16) 0.0592(17) 0.0686(18) -0.0102(14) 0.0220(14) 0.0134(13)
C21 0.0507(16) 0.0630(17) 0.0618(17) 0.0019(14) 0.0314(14) -0.0119(13)
C22 0.0467(15) 0.0670(17) 0.0380(13) -0.0134(12) 0.0141(12) 0.0003(13)
Ge1 0.03261(13) 0.02837(11) 0.02249(10) 0.00042(8) 0.01091(9) 0.00130(9)
Ge2 0.02871(12) 0.02656(11) 0.02814(11) 0.00269(8) 0.01093(9) -0.00065(9)
N1 0.0340(10) 0.0257(8) 0.0224(8) 0.0018(7) 0.0086(7) -0.0025(7)
N2 0.0273(9) 0.0317(9) 0.0256(8) 0.0026(7) 0.0095(7) -0.0027(7)
Si1 0.0399(3) 0.0278(3) 0.0276(3) 0.0013(2) 0.0122(3) -0.0062(3)
Si2 0.0335(3) 0.0296(3) 0.0328(3) -0.0022(2) 0.0142(3) -0.0050(2)
Si3 0.0386(4) 0.0362(3) 0.0592(4) 0.0190(3) 0.0190(3) 0.0015(3)
Si4 0.0360(3) 0.0354(3) 0.0306(3) 0.0010(3) 0.0073(3) 0.0021(3)
Si5 0.0309(3) 0.0367(3) 0.0358(3) -0.0040(3) 0.0142(3) -0.0004(3)

loop_
_atom_type_symbol
_atom_type_description
_atom_type_scat_dispersion_real
_atom_type_scat_dispersion_imag
_atom_type_scat_source
C C 0.0033 0.0016 'International Tables Vol C Tables 4.2.6.8 and 6.1.1.4'
H H 0 0 'International Tables Vol C Tables 4.2.6.8 and 6.1.1.4'
Ge Ge 0.1547 1.8001 'International Tables Vol C Tables 4.2.6.8 and 6.1.1.4'
N N 0.0061 0.0033 'International Tables Vol C Tables 4.2.6.8 and 6.1.1.4'
Si Si 0.0817 0.0704 'International Tables Vol C Tables 4.2.6.8 and 6.1.1.4'

loop_
_geom_angle_atom_site_label_1
_geom_angle_atom_site_label_2
_geom_angle_atom_site_label_3
_geom_angle
N1 C1 N2 112.95(17)
N1 C1 C2 123.16(17)
N2 C1 C2 123.82(17)
N1 C1 Ge1 56.54(9)
N2 C1 Ge1 57.13(10)
C2 C1 Ge1 169.76(14)
C3 C2 C7 118.7(2)
C3 C2 C1 121.38(18)
C7 C2 C1 119.91(18)
C2 C3 C4 120.8(2)
C2 C3 H3 119.6
C4 C3 H3 119.6
C5 C4 C3 119.9(2)
C5 C4 H4 120.1
C3 C4 H4 120.1
C6 C5 C4 120.4(2)
C6 C5 H5 119.8
C4 C5 H5 119.8
C5 C6 C7 119.7(2)
C5 C6 H6 120.1
C7 C6 H6 120.1
C2 C7 C6 120.6(2)
C2 C7 H7 119.7
C6 C7 H7 119.7
Si1 C8 H8A 109.5
Si1 C8 H8B 109.5
H8A C8 H8B 109.5
Si1 C8 H8C 109.5
H8A C8 H8C 109.5
H8B C8 H8C 109.5
Si1 C9 H9A 109.5
Si1 C9 H9B 109.5
H9A C9 H9B 109.5
Si1 C9 H9C 109.5
H9A C9 H9C 109.5
H9B C9 H9C 109.5
Si1 C10 H10A 109.5
Si1 C10 H10B 109.5
H10A C10 H10B 109.5
Si1 C10 H10C 109.5
H10A C10 H10C 109.5
H10B C10 H10C 109.5
Si2 C11 H11A 109.5
Si2 C11 H11B 109.5
H11A C11 H11B 109.5
Si2 C11 H11C 109.5
H11A C11 H11C 109.5
H11B C11 H11C 109.5
Si2 C12 H12A 109.5
Si2 C12 H12B 109.5
H12A C12 H12B 109.5
Si2 C12 H12C 109.5
H12A C12 H12C 109.5
H12B C12 H12C 109.5
Si2 C13 H13A 109.5
Si2 C13 H13B 109.5
H13A C13 H13B 109.5
Si2 C13 H13C 109.5
H13A C13 H13C 109.5
H13B C13 H13C 109.5
Si3 C14 H14A 109.5
Si3 C14 H14B 109.5
H14A C14 H14B 109.5
Si3 C14 H14C 109.5
H14A C14 H14C 109.5
H14B C14 H14C 109.5
Si3 C15 H15A 109.5
Si3 C15 H15B 109.5
H15A C15 H15B 109.5
Si3 C15 H15C 109.5
H15A C15 H15C 109.5
H15B C15 H15C 109.5
Si3 C16 H16A 109.5
Si3 C16 H16B 109.5
H16A C16 H16B 109.5
Si3 C16 H16C 109.5
H16A C16 H16C 109.5
H16B C16 H16C 109.5
Si4 C17 H17A 109.5
Si4 C17 H17B 109.5
H17A C17 H17B 109.5
Si4 C17 H17C 109.5
H17A C17 H17C 109.5
H17B C17 H17C 109.5
Si4 C18 H18A 109.5
Si4 C18 H18B 109.5
H18A C18 H18B 109.5
Si4 C18 H18C 109.5
H18A C18 H18C 109.5
H18B C18 H18C 109.5
Si4 C19 H19A 109.5
Si4 C19 H19B 109.5
H19A C19 H19B 109.5
Si4 C19 H19C 109.5
H19A C19 H19C 109.5
H19B C19 H19C 109.5
Si5 C20 H20A 109.5
Si5 C20 H20B 109.5
H20A C20 H20B 109.5
Si5 C20 H20C 109.5
H20A C20 H20C 109.5
H20B C20 H20C 109.5
Si5 C21 H21A 109.5
Si5 C21 H21B 109.5
H21A C21 H21B 109.5
Si5 C21 H21C 109.5
H21A C21 H21C 109.5
H21B C21 H21C 109.5
Si5 C22 H22A 109.5
Si5 C22 H22B 109.5
H22A C22 H22B 109.5
Si5 C22 H22C 109.5
H22A C22 H22C 109.5
H22B C22 H22C 109.5
N1 Ge1 N2 65.66(6)
N1 Ge1 Ge2 103.54(5)
N2 Ge1 Ge2 104.66(5)
C1 Ge1 Ge2 110.21(4)
Si5 Ge2 Si3 106.60(2)
Si5 Ge2 Si4 109.71(2)
Si3 Ge2 Si4 102.18(2)
Si5 Ge2 Ge1 118.429(18)
Si3 Ge2 Ge1 113.183(19)
Si4 Ge2 Ge1 105.517(17)
C1 N1 Si1 130.16(13)
C1 N1 Ge1 90.56(11)
Si1 N1 Ge1 136.91(9)
C1 N2 Si2 130.77(14)
C1 N2 Ge1 89.81(12)
Si2 N2 Ge1 138.01(9)
N1 Si1 C10 103.85(9)
N1 Si1 C8 109.98(9)
C10 Si1 C8 111.92(12)
N1 Si1 C9 114.26(10)
C10 Si1 C9 108.62(12)
C8 Si1 C9 108.22(11)
N2 Si2 C12 113.48(10)
N2 Si2 C13 105.51(10)
C12 Si2 C13 108.00(11)
N2 Si2 C11 109.61(10)
C12 Si2 C11 109.12(12)
C13 Si2 C11 111.09(11)
C14 Si3 C15 109.47(13)
C14 Si3 C16 106.59(14)
C15 Si3 C16 106.58(14)
C14 Si3 Ge2 109.88(9)
C15 Si3 Ge2 111.71(10)
C16 Si3 Ge2 112.43(9)
C19 Si4 C17 105.99(13)
C19 Si4 C18 107.42(12)
C17 Si4 C18 108.45(12)
C19 Si4 Ge2 113.39(8)
C17 Si4 Ge2 110.50(9)
C18 Si4 Ge2 110.84(8)
C21 Si5 C22 109.58(12)
C21 Si5 C20 106.34(13)
C22 Si5 C20 108.24(12)
C21 Si5 Ge2 110.21(8)
C22 Si5 Ge2 108.76(8)
C20 Si5 Ge2 113.63(9)

loop_
_geom_bond_atom_site_label_1
_geom_bond_atom_site_label_2
_geom_bond_distance
C1 N1 1.329(2)
C1 N2 1.335(2)
C1 C2 1.493(3)
C1 Ge1 2.4471(19)
C2 C3 1.382(3)
C2 C7 1.385(3)
C3 C4 1.387(3)
C3 H3 0.95
C4 C5 1.372(4)
C4 H4 0.95
C5 C6 1.372(3)
C5 H5 0.95
C6 C7 1.391(3)
C6 H6 0.95
C7 H7 0.95
C8 Si1 1.858(2)
C8 H8A 0.98
C8 H8B 0.98
C8 H8C 0.98
C9 Si1 1.861(2)
C9 H9A 0.98
C9 H9B 0.98
C9 H9C 0.98
C10 Si1 1.852(2)
C10 H10A 0.98
C10 H10B 0.98
C10 H10C 0.98
C11 Si2 1.867(2)
C11 H11A 0.98
C11 H11B 0.98
C11 H11C 0.98
C12 Si2 1.855(2)
C12 H12A 0.98
C12 H12B 0.98
C12 H12C 0.98
C13 Si2 1.859(2)
C13 H13A 0.98
C13 H13B 0.98
C13 H13C 0.98
C14 Si3 1.872(3)
C14 H14A 0.98
C14 H14B 0.98
C14 H14C 0.98
C15 Si3 1.884(3)
C15 H15A 0.98
C15 H15B 0.98
C15 H15C 0.98
C16 Si3 1.885(3)
C16 H16A 0.98
C16 H16B 0.98
C16 H16C 0.98
C17 Si4 1.882(2)
C17 H17A 0.98
C17 H17B 0.98
C17 H17C 0.98
C18 Si4 1.885(2)
C18 H18A 0.98
C18 H18B 0.98
C18 H18C 0.98
C19 Si4 1.874(2)
C19 H19A 0.98
C19 H19B 0.98
C19 H19C 0.98
C20 Si5 1.880(2)
C20 H20A 0.98
C20 H20B 0.98
C20 H20C 0.98
C21 Si5 1.872(2)
C21 H21A 0.98
C21 H21B 0.98
C21 H21C 0.98
C22 Si5 1.873(2)
C22 H22A 0.98
C22 H22B 0.98
C22 H22C 0.98
Ge1 N1 2.0417(15)
Ge1 N2 2.0553(16)
Ge1 Ge2 2.5568(3)
Ge2 Si5 2.3823(6)
Ge2 Si3 2.3906(6)
Ge2 Si4 2.3977(6)
N1 Si1 1.7577(16)
N2 Si2 1.7519(17)
